data_7043731
loop_
_publ_author_name
'Jang, Hyo Jin'
'Hopkins, Samantha L.'
'Siegler, Maxime A.'
'Bonnet, Sylvestre'

_publ_section_title
;
 Frontier orbitals of photosubstitutionally active ruthenium complexes: an
 experimental study of the spectator ligands&#x2019; electronic properties
 influence on photoreactivity
;
_journal_name_full 'Dalton Trans.'
_journal_paper_doi 10.1039/C7DT01540B
_journal_year 2017
_chemical_formula_moiety 'C30 H24 F6 N5 O Ru S, 2(F6 P)'
_chemical_formula_sum 'C30 H24 F18 N5 O P2 Ru S'
_chemical_formula_weight 1007.61
_space_group_crystal_system trigonal
_space_group_IT_number 148
_space_group_name_Hall '-R 3'
_space_group_name_H-M_alt 'R -3 :H'
_symmetry_space_group_name_Hall '-R 3'
_symmetry_space_group_name_H-M 'R -3 :H'
_atom_sites_solution_hydrogens geom
_atom_sites_solution_primary direct
_atom_sites_solution_secondary difmap
_audit_creation_method SHELXL-2014/7
_audit_update_record
;
2017-04-19 deposited with the CCDC.
2017-07-12 downloaded from the CCDC.
;
_cell_angle_alpha 90
_cell_angle_beta 90
_cell_angle_gamma 120
_cell_formula_units_Z 18
_cell_length_a 34.6961(6)
_cell_length_b 34.6961(6)
_cell_length_c 16.7145(3)
_cell_measurement_reflns_used 12005
_cell_measurement_temperature 110(2)
_cell_measurement_theta_max 71.96
_cell_measurement_theta_min 2.96
_cell_volume 17425.5(5)
_computing_cell_refinement
;
CrysAlisPro, Agilent Technologies,
Version 1.171.36.32 (release 02-08-2013 CrysAlis171 .NET)
(compiled Aug  2 2013,16:46:58)
;
_computing_data_collection
;
CrysAlisPro, Agilent Technologies,
Version 1.171.36.32 (release 02-08-2013 CrysAlis171 .NET)
(compiled Aug  2 2013,16:46:58)
;
_computing_data_reduction
;
CrysAlisPro, Agilent Technologies,
Version 1.171.36.32 (release 02-08-2013 CrysAlis171 .NET)
(compiled Aug  2 2013,16:46:58)
;
_computing_molecular_graphics 'SHELXTL v6.10 (Sheldrick, 2008)'
_computing_publication_material 'SHELXTL v6.10 (Sheldrick, 2008)'
_computing_structure_refinement 'SHELXL-2014/7 (Sheldrick, 2015)'
_computing_structure_solution 'SHELXS-2014/7 (Sheldrick, 2015)'
_diffrn_ambient_temperature 110(2)
_diffrn_measured_fraction_theta_full 0.995
_diffrn_measured_fraction_theta_max 0.993
_diffrn_measurement_device_type 'SuperNova, Dual, Cu at zero, Atlas'
_diffrn_measurement_method '\w scans'
_diffrn_radiation_monochromator mirror
_diffrn_radiation_source 'SuperNova (Cu) X-ray Source'
_diffrn_radiation_type CuK\a
_diffrn_radiation_wavelength 1.54178
_diffrn_reflns_av_R_equivalents 0.0406
_diffrn_reflns_av_unetI/netI 0.0318
_diffrn_reflns_Laue_measured_fraction_full 0.995
_diffrn_reflns_Laue_measured_fraction_max 0.993
_diffrn_reflns_limit_h_max 42
_diffrn_reflns_limit_h_min -42
_diffrn_reflns_limit_k_max 42
_diffrn_reflns_limit_k_min -42
_diffrn_reflns_limit_l_max 19
_diffrn_reflns_limit_l_min -20
_diffrn_reflns_number 35681
_diffrn_reflns_point_group_measured_fraction_full 0.995
_diffrn_reflns_point_group_measured_fraction_max 0.993
_diffrn_reflns_theta_full 67.679
_diffrn_reflns_theta_max 71.886
_diffrn_reflns_theta_min 2.547
_exptl_absorpt_coefficient_mu 5.689
_exptl_absorpt_correction_T_max 0.754
_exptl_absorpt_correction_T_min 0.386
_exptl_absorpt_correction_type analytical
_exptl_absorpt_process_details
;
CrysAlisPro, Agilent Technologies,
Version 1.171.36.32 (release 02-08-2013 CrysAlis171 .NET)
(compiled Aug  2 2013,16:46:58)
Analytical numeric absorption correction using a multifaceted crystal
            model based on expressions derived by R.C. Clark & J.S. Reid.
(Clark, R. C. & Reid, J. S. (1995). Acta Cryst. A51, 887-897)
;
_exptl_crystal_colour red
_exptl_crystal_density_diffrn 1.728
_exptl_crystal_description 'small irregular block'
_exptl_crystal_F_000 8982
_exptl_crystal_size_max 0.30
_exptl_crystal_size_mid 0.13
_exptl_crystal_size_min 0.06
_refine_diff_density_max 1.106
_refine_diff_density_min -0.816
_refine_diff_density_rms 0.081
_refine_ls_extinction_method none
_refine_ls_goodness_of_fit_ref 1.022
_refine_ls_hydrogen_treatment constr
_refine_ls_matrix_type full
_refine_ls_number_parameters 715
_refine_ls_number_reflns 7552
_refine_ls_number_restraints 812
_refine_ls_restrained_S_all 1.043
_refine_ls_R_factor_all 0.0583
_refine_ls_R_factor_gt 0.0478
_refine_ls_shift/su_max 0.002
_refine_ls_shift/su_mean 0.000
_refine_ls_structure_factor_coef Fsqd
_refine_ls_weighting_details 'w=1/[\s^2^(Fo^2^)+(0.0792P)^2^+57.7829P] where P=(Fo^2^+2Fc^2^)/3'
_refine_ls_weighting_scheme calc
_refine_ls_wR_factor_gt 0.1274
_refine_ls_wR_factor_ref 0.1379
_reflns_Friedel_coverage 0.000
_reflns_number_gt 6301
_reflns_number_total 7552
_reflns_threshold_expression 'I > 2\s(I)'
_cod_data_source_file c7dt01540b2.cif
_cod_data_source_block xs1075a
_cod_original_cell_volume 17425.5(7)
_cod_database_code 7043731
_shelx_shelxl_version_number 2014/7
_shelx_space_group_comment
;
The symmetry employed for this shelxl refinement is uniquely defined
by the following loop, which should always be used as a source of
symmetry information in preference to the above space-group names.
They are only intended as comments.
;

loop_
_space_group_symop_operation_xyz
'x, y, z'
'-y, x-y, z'
'-x+y, -x, z'
'x+2/3, y+1/3, z+1/3'
'-y+2/3, x-y+1/3, z+1/3'
'-x+y+2/3, -x+1/3, z+1/3'
'x+1/3, y+2/3, z+2/3'
'-y+1/3, x-y+2/3, z+2/3'
'-x+y+1/3, -x+2/3, z+2/3'
'-x, -y, -z'
'y, -x+y, -z'
'x-y, x, -z'
'-x+2/3, -y+1/3, -z+1/3'
'y+2/3, -x+y+1/3, -z+1/3'
'x-y+2/3, x+1/3, -z+1/3'
'-x+1/3, -y+2/3, -z+2/3'
'y+1/3, -x+y+2/3, -z+2/3'
'x-y+1/3, x+2/3, -z+2/3'

loop_
_atom_site_label
_atom_site_type_symbol
_atom_site_fract_x
_atom_site_fract_y
_atom_site_fract_z
_atom_site_U_iso_or_equiv
_atom_site_adp_type
_atom_site_occupancy
_atom_site_site_symmetry_order
_atom_site_calc_flag
_atom_site_refinement_flags_posn
_atom_site_refinement_flags_adp
_atom_site_refinement_flags_occupancy
_atom_site_disorder_assembly
_atom_site_disorder_group
Ru1 Ru 0.49966(2) 0.05112(2) 0.20032(2) 0.04095(11) Uani 1 1 d D . . . .
C28 C 0.5143(3) 0.1119(3) 0.0238(4) 0.0748(18) Uani 0.703(3) 1 d D U P A 1
H28A H 0.5438 0.1146 0.0202 0.112 Uiso 0.703(3) 1 calc R U P A 1
H28B H 0.5036 0.1128 -0.0301 0.112 Uiso 0.703(3) 1 calc R U P A 1
H28C H 0.5163 0.1366 0.0556 0.112 Uiso 0.703(3) 1 calc R U P A 1
S1 S 0.4754(3) 0.0590(2) 0.0717(2) 0.0514(7) Uani 0.703(3) 1 d D U P A 1
C29 C 0.4250(3) 0.0614(3) 0.0715(6) 0.0621(17) Uani 0.703(3) 1 d D U P A 1
H29A H 0.4068 0.0446 0.0248 0.075 Uiso 0.703(3) 1 calc R U P A 1
H29B H 0.4079 0.0466 0.1204 0.075 Uiso 0.703(3) 1 calc R U P A 1
C30 C 0.4326(3) 0.1082(3) 0.0683(5) 0.085(2) Uani 0.703(3) 1 d D U P A 1
H30A H 0.4508 0.1238 0.0208 0.102 Uiso 0.703(3) 1 calc R U P A 1
H30B H 0.4037 0.1072 0.0637 0.102 Uiso 0.703(3) 1 calc R U P A 1
O1 O 0.4553(3) 0.1318(3) 0.1400(4) 0.1051(19) Uani 0.703(3) 1 d D U P A 1
C28' C 0.4151(8) 0.0449(9) 0.0854(17) 0.053(5) Uani 0.195(3) 1 d D U P A 2
H28D H 0.3981 0.0139 0.0676 0.080 Uiso 0.195(3) 1 calc R U P A 2
H28E H 0.4077 0.0470 0.1413 0.080 Uiso 0.195(3) 1 calc R U P A 2
H28F H 0.4076 0.0634 0.0519 0.080 Uiso 0.195(3) 1 calc R U P A 2
S1' S 0.4745(10) 0.0645(8) 0.0771(9) 0.0514(7) Uani 0.195(3) 1 d D U P A 2
C29' C 0.4917(11) 0.1206(8) 0.1147(14) 0.086(4) Uani 0.195(3) 1 d D U P A 2
H29C H 0.4696 0.1200 0.1527 0.103 Uiso 0.195(3) 1 calc R U P A 2
H29D H 0.5210 0.1337 0.1417 0.103 Uiso 0.195(3) 1 calc R U P A 2
C30' C 0.4943(10) 0.1456(10) 0.0420(15) 0.083(4) Uani 0.195(3) 1 d D U P A 2
H30C H 0.4655 0.1310 0.0134 0.099 Uiso 0.195(3) 1 calc R U P A 2
H30D H 0.5019 0.1764 0.0558 0.099 Uiso 0.195(3) 1 calc R U P A 2
O1' O 0.5290(7) 0.1460(7) -0.0076(10) 0.0748(18) Uani 0.195(3) 1 d D U P A 2
C28C C 0.5096(17) 0.0679(18) 0.006(3) 0.081(8) Uani 0.102(3) 1 d D U P A 3
H28G H 0.5081 0.0390 0.0118 0.121 Uiso 0.102(3) 1 calc R U P A 3
H28H H 0.4981 0.0697 -0.0461 0.121 Uiso 0.102(3) 1 calc R U P A 3
H28I H 0.5406 0.0918 0.0116 0.121 Uiso 0.102(3) 1 calc R U P A 3
S1C S 0.4758(6) 0.0736(5) 0.0855(7) 0.0514(7) Uani 0.102(3) 1 d D U P A 3
C29C C 0.4886(19) 0.1291(10) 0.052(2) 0.079(4) Uani 0.102(3) 1 d D U P A 3
H29E H 0.5051 0.1363 0.0006 0.094 Uiso 0.102(3) 1 calc R U P A 3
H29F H 0.4607 0.1297 0.0432 0.094 Uiso 0.102(3) 1 calc R U P A 3
C30C C 0.5154(15) 0.1615(12) 0.112(2) 0.080(5) Uani 0.102(3) 1 d D U P A 3
H30E H 0.5380 0.1541 0.1309 0.096 Uiso 0.102(3) 1 calc R U P A 3
H30F H 0.5316 0.1909 0.0855 0.096 Uiso 0.102(3) 1 calc R U P A 3
O1C O 0.4935(19) 0.1661(17) 0.181(2) 0.1051(19) Uani 0.102(3) 1 d D U P A 3
C1 C 0.41035(15) 0.02818(17) 0.2809(2) 0.0520(10) Uani 1 1 d . . . . .
H1 H 0.3986 -0.0008 0.2590 0.062 Uiso 1 1 calc R U . . .
C2 C 0.38299(17) 0.0375(2) 0.3282(3) 0.0612(12) Uani 1 1 d . . . . .
H2 H 0.3529 0.0154 0.3380 0.073 Uiso 1 1 calc R U . . .
C3 C 0.40073(18) 0.0803(2) 0.3613(3) 0.0652(13) Uani 1 1 d . . . . .
H3 H 0.3831 0.0873 0.3951 0.078 Uiso 1 1 calc R U . . .
C4 C 0.44361(18) 0.11153(19) 0.3441(3) 0.0597(11) Uani 1 1 d . . . . .
H4 H 0.4560 0.1407 0.3655 0.072 Uiso 1 1 calc R U . . .
C5 C 0.46914(15) 0.10066(16) 0.2954(2) 0.0506(10) Uani 1 1 d . . . . .
C6 C 0.51504(16) 0.13285(16) 0.2724(2) 0.0518(10) Uani 1 1 d . . . . .
C7 C 0.5401(2) 0.17792(18) 0.2934(3) 0.0661(13) Uani 1 1 d . . . . .
H7 H 0.5275 0.1910 0.3266 0.079 Uiso 1 1 calc R U . . .
C8 C 0.5829(2) 0.20319(18) 0.2658(3) 0.0705(14) Uani 1 1 d . . . . .
H8 H 0.5997 0.2339 0.2791 0.085 Uiso 1 1 calc R U . . .
C9 C 0.60152(18) 0.18407(17) 0.2186(3) 0.0659(12) Uani 1 1 d . . . . .
H9 H 0.6312 0.2013 0.1999 0.079 Uiso 1 1 calc R U . . .
C10 C 0.57632(15) 0.13943(15) 0.1990(3) 0.0525(10) Uani 1 1 d . . . . .
C11 C 0.59056(15) 0.11278(16) 0.1522(2) 0.0518(10) Uani 1 1 d . . . . .
C12 C 0.63208(17) 0.1306(2) 0.1161(3) 0.0658(13) Uani 1 1 d . . . . .
H12 H 0.6530 0.1614 0.1208 0.079 Uiso 1 1 calc R U . . .
C13 C 0.64278(18) 0.1033(2) 0.0735(3) 0.0705(15) Uani 1 1 d . . . . .
H13 H 0.6708 0.1152 0.0474 0.085 Uiso 1 1 calc R U . . .
C14 C 0.61238(19) 0.0585(2) 0.0692(3) 0.0672(14) Uani 1 1 d . . . . .
H14 H 0.6195 0.0389 0.0418 0.081 Uiso 1 1 calc R U . . .
C15 C 0.57101(16) 0.04231(18) 0.1057(2) 0.0541(10) Uani 1 1 d . . . . .
H15 H 0.5500 0.0114 0.1021 0.065 Uiso 1 1 calc R U . . .
C16 C 0.44139(15) -0.04260(16) 0.1263(3) 0.0546(10) Uani 1 1 d . . . . .
H16 H 0.4374 -0.0275 0.0825 0.066 Uiso 1 1 calc R U . . .
C17 C 0.42048(17) -0.08799(18) 0.1236(3) 0.0615(11) Uani 1 1 d . . . . .
H17 H 0.4024 -0.1038 0.0792 0.074 Uiso 1 1 calc R U . . .
C18 C 0.42603(18) -0.11032(17) 0.1863(3) 0.0610(11) Uani 1 1 d D . . . .
C19 C 0.45289(16) -0.08620(16) 0.2496(3) 0.0559(10) Uani 1 1 d . . . . .
H19 H 0.4574 -0.1010 0.2934 0.067 Uiso 1 1 calc R U . . .
C20 C 0.47303(13) -0.04067(15) 0.2485(2) 0.0462(8) Uani 1 1 d . . . . .
C21 C 0.50334(13) -0.01200(14) 0.3119(2) 0.0428(8) Uani 1 1 d . . . . .
C22 C 0.51648(14) -0.02826(16) 0.3761(2) 0.0490(9) Uani 1 1 d . . . . .
H22 H 0.5052 -0.0593 0.3821 0.059 Uiso 1 1 calc R U . . .
C23 C 0.54622(14) 0.00159(16) 0.4311(2) 0.0499(10) Uani 1 1 d . . . . .
C24 C 0.56139(14) 0.04658(16) 0.4226(2) 0.0507(9) Uani 1 1 d . . . . .
H24 H 0.5814 0.0675 0.4603 0.061 Uiso 1 1 calc R U . . .
C25 C 0.54670(14) 0.06023(15) 0.3578(2) 0.0478(9) Uani 1 1 d . . . . .
H25 H 0.5567 0.0911 0.3521 0.057 Uiso 1 1 calc R U . . .
C26 C 0.4044(4) -0.1600(4) 0.1863(6) 0.0983(19) Uani 0.472(13) 1 d D U P B 1
F1 F 0.4011(6) -0.1751(4) 0.1134(6) 0.138(4) Uani 0.472(13) 1 d D U P B 1
F2 F 0.3640(3) -0.1778(4) 0.2153(11) 0.135(4) Uani 0.472(13) 1 d D U P B 1
F3 F 0.4245(4) -0.1765(4) 0.2289(8) 0.104(3) Uani 0.472(13) 1 d D U P B 1
C26' C 0.4006(3) -0.1601(4) 0.1881(5) 0.0983(19) Uani 0.528(13) 1 d D U P B 2
F1' F 0.3708(4) -0.1803(3) 0.1318(7) 0.108(3) Uani 0.528(13) 1 d D U P B 2
F2' F 0.3794(5) -0.1773(4) 0.2556(6) 0.148(5) Uani 0.528(13) 1 d D U P B 2
F3' F 0.4289(4) -0.1747(4) 0.1802(10) 0.135(4) Uani 0.528(13) 1 d D U P B 2
C27 C 0.56344(17) -0.0138(2) 0.4988(3) 0.0622(11) Uani 0.414(13) 1 d D U P C 1
F4 F 0.5495(4) -0.0117(5) 0.5665(6) 0.069(3) Uani 0.414(13) 1 d D U P C 1
F5 F 0.5572(5) -0.0552(3) 0.4834(7) 0.085(3) Uani 0.414(13) 1 d D U P C 1
F6 F 0.6078(3) 0.0091(5) 0.4975(10) 0.074(3) Uani 0.414(13) 1 d D U P C 1
C27' C 0.56344(17) -0.0138(2) 0.4988(3) 0.0622(11) Uani 0.586(13) 1 d D U P C 2
F4' F 0.5663(5) 0.0085(4) 0.5661(5) 0.092(3) Uani 0.586(13) 1 d D U P C 2
F5' F 0.5351(2) -0.0569(3) 0.5186(5) 0.094(3) Uani 0.586(13) 1 d D U P C 2
F6' F 0.6019(3) -0.0097(4) 0.4869(6) 0.070(2) Uani 0.586(13) 1 d D U P C 2
N1 N 0.45278(11) 0.05873(12) 0.26513(18) 0.0456(7) Uani 1 1 d . . . . .
N2 N 0.53365(12) 0.11493(12) 0.22506(19) 0.0454(7) Uani 1 1 d . . . . .
N3 N 0.55990(12) 0.06862(13) 0.14570(19) 0.0472(8) Uani 1 1 d . . . . .
N4 N 0.46733(11) -0.01809(12) 0.18736(19) 0.0460(7) Uani 1 1 d . . . . .
N5 N 0.51914(11) 0.03229(12) 0.30257(18) 0.0422(7) Uani 1 1 d . . . . .
P1 P 0.69102(4) 0.08535(5) 0.84941(7) 0.0583(3) Uani 1 1 d D . . . .
F7 F 0.69349(11) 0.04643(12) 0.8041(2) 0.0861(10) Uani 1 1 d D . . . .
F8 F 0.72996(11) 0.12202(12) 0.79365(19) 0.0800(9) Uani 1 1 d D . . . .
F9 F 0.68801(14) 0.12379(12) 0.8945(2) 0.0874(10) Uani 1 1 d D . . . .
F10 F 0.65184(12) 0.04953(12) 0.9033(2) 0.0824(9) Uani 1 1 d D . . . .
F11 F 0.65513(12) 0.08197(15) 0.78496(19) 0.0922(11) Uani 1 1 d D . . . .
F12 F 0.72841(12) 0.08959(11) 0.9090(2) 0.0832(9) Uani 1 1 d D . . . .
P2 P 0.5764(3) 0.1558(3) 0.5249(4) 0.0767(16) Uani 0.465(9) 1 d D U P D 1
F13 F 0.6215(4) 0.1865(6) 0.5706(8) 0.115(4) Uani 0.465(9) 1 d D U P D 1
F14 F 0.5493(4) 0.1575(4) 0.6005(4) 0.086(2) Uani 0.465(9) 1 d D U P D 1
F15 F 0.5306(3) 0.1235(4) 0.4823(5) 0.090(3) Uani 0.465(9) 1 d D U P D 1
F16 F 0.6036(6) 0.1535(7) 0.4497(9) 0.078(4) Uani 0.465(9) 1 d D U P D 1
F17 F 0.5759(4) 0.1978(4) 0.4868(6) 0.092(2) Uani 0.465(9) 1 d D U P D 1
F18 F 0.5765(4) 0.1135(4) 0.5637(7) 0.093(3) Uani 0.465(9) 1 d D U P D 1
P2' P 0.58248(17) 0.1701(2) 0.5082(3) 0.0713(15) Uani 0.535(9) 1 d D U P D 2
F13' F 0.6308(3) 0.1913(5) 0.5468(5) 0.089(3) Uani 0.535(9) 1 d D U P D 2
F14' F 0.5654(3) 0.1873(4) 0.5804(5) 0.106(3) Uani 0.535(9) 1 d D U P D 2
F15' F 0.5352(2) 0.1496(3) 0.4652(4) 0.0719(19) Uani 0.535(9) 1 d D U P D 2
F16' F 0.5990(5) 0.1524(5) 0.4343(7) 0.064(2) Uani 0.535(9) 1 d D U P D 2
F17' F 0.5993(3) 0.2160(3) 0.4606(5) 0.095(2) Uani 0.535(9) 1 d D U P D 2
F18' F 0.5670(3) 0.1240(4) 0.5531(6) 0.092(3) Uani 0.535(9) 1 d D U P D 2

loop_
_atom_site_aniso_label
_atom_site_aniso_U_11
_atom_site_aniso_U_22
_atom_site_aniso_U_33
_atom_site_aniso_U_23
_atom_site_aniso_U_13
_atom_site_aniso_U_12
Ru1 0.04489(17) 0.05720(19) 0.03048(16) 0.00537(11) -0.00036(10) 0.03281(14)
C28 0.093(4) 0.077(4) 0.052(3) 0.015(3) -0.009(3) 0.040(3)
S1 0.0607(7) 0.0681(18) 0.0373(8) 0.0023(8) -0.0067(7) 0.0412(11)
C29 0.060(3) 0.075(4) 0.061(4) -0.001(3) -0.008(3) 0.042(3)
C30 0.097(4) 0.094(4) 0.076(4) -0.011(4) 0.002(4) 0.056(4)
O1 0.171(5) 0.112(4) 0.069(3) -0.022(3) -0.033(4) 0.099(4)
C28' 0.061(8) 0.071(8) 0.042(8) 0.004(7) -0.010(7) 0.043(7)
S1' 0.0607(7) 0.0681(18) 0.0373(8) 0.0023(8) -0.0067(7) 0.0412(11)
C29' 0.100(5) 0.092(5) 0.059(5) -0.003(5) -0.008(5) 0.044(5)
C30' 0.102(6) 0.087(6) 0.056(5) -0.003(5) -0.009(5) 0.045(5)
O1' 0.093(4) 0.077(4) 0.052(3) 0.015(3) -0.009(3) 0.040(3)
C28C 0.083(10) 0.084(10) 0.058(10) 0.004(10) -0.006(10) 0.029(10)
S1C 0.0607(7) 0.0681(18) 0.0373(8) 0.0023(8) -0.0067(7) 0.0412(11)
C29C 0.098(5) 0.085(5) 0.054(5) -0.003(5) -0.008(5) 0.047(5)
C30C 0.110(7) 0.085(6) 0.056(6) -0.002(6) -0.015(6) 0.058(6)
O1C 0.171(5) 0.112(4) 0.069(3) -0.022(3) -0.033(4) 0.099(4)
C1 0.054(2) 0.078(3) 0.0357(18) 0.0132(19) 0.0022(16) 0.042(2)
C2 0.057(3) 0.097(4) 0.045(2) 0.023(2) 0.0072(19) 0.050(3)
C3 0.077(3) 0.110(4) 0.040(2) 0.010(2) 0.005(2) 0.071(3)
C4 0.076(3) 0.087(3) 0.040(2) 0.000(2) -0.004(2) 0.059(3)
C5 0.062(2) 0.074(3) 0.0323(17) -0.0004(17) -0.0087(17) 0.046(2)
C6 0.065(3) 0.066(3) 0.0378(19) -0.0018(18) -0.0099(18) 0.043(2)
C7 0.083(3) 0.073(3) 0.059(3) -0.011(2) -0.017(2) 0.052(3)
C8 0.079(3) 0.056(3) 0.075(3) -0.006(2) -0.020(3) 0.032(3)
C9 0.064(3) 0.062(3) 0.063(3) 0.011(2) -0.008(2) 0.024(2)
C10 0.054(2) 0.061(2) 0.043(2) 0.0099(18) -0.0013(17) 0.030(2)
C11 0.051(2) 0.071(3) 0.0347(18) 0.0110(18) 0.0001(16) 0.032(2)
C12 0.054(3) 0.090(4) 0.045(2) 0.012(2) 0.0055(19) 0.029(2)
C13 0.057(3) 0.115(5) 0.045(2) 0.018(3) 0.009(2) 0.048(3)
C14 0.081(3) 0.114(4) 0.037(2) 0.011(2) 0.010(2) 0.071(4)
C15 0.065(3) 0.080(3) 0.0337(18) 0.0114(18) 0.0047(17) 0.049(2)
C16 0.059(2) 0.068(3) 0.044(2) -0.0046(19) -0.0123(18) 0.037(2)
C17 0.065(3) 0.076(3) 0.050(2) -0.010(2) -0.010(2) 0.040(2)
C18 0.068(3) 0.061(3) 0.062(3) -0.007(2) -0.004(2) 0.038(2)
C19 0.066(3) 0.064(3) 0.049(2) 0.002(2) -0.002(2) 0.041(2)
C20 0.046(2) 0.063(2) 0.0413(19) 0.0043(17) 0.0028(16) 0.0361(19)
C21 0.0425(18) 0.060(2) 0.0348(17) 0.0089(16) 0.0074(14) 0.0327(17)
C22 0.052(2) 0.067(3) 0.042(2) 0.0092(18) 0.0065(17) 0.040(2)
C23 0.048(2) 0.080(3) 0.0366(18) 0.0140(18) 0.0069(16) 0.043(2)
C24 0.046(2) 0.071(3) 0.0387(19) 0.0081(18) -0.0019(16) 0.032(2)
C25 0.049(2) 0.063(2) 0.0359(18) 0.0069(17) 0.0001(15) 0.0315(19)
C26 0.116(4) 0.062(3) 0.115(4) -0.014(3) -0.038(4) 0.044(3)
F1 0.187(9) 0.068(5) 0.124(7) -0.030(5) -0.029(7) 0.036(7)
F2 0.111(6) 0.079(5) 0.174(9) 0.011(7) -0.029(7) 0.017(5)
F3 0.143(7) 0.061(4) 0.114(7) -0.001(5) -0.046(6) 0.055(4)
C26' 0.116(4) 0.062(3) 0.115(4) -0.014(3) -0.038(4) 0.044(3)
F1' 0.110(6) 0.068(4) 0.128(6) -0.025(4) -0.059(5) 0.033(4)
F2' 0.163(8) 0.072(5) 0.123(7) 0.011(5) -0.014(7) -0.006(6)
F3' 0.140(6) 0.083(5) 0.200(9) -0.023(7) -0.039(7) 0.070(5)
C27 0.069(2) 0.099(3) 0.044(2) 0.018(2) 0.0048(18) 0.061(2)
F4 0.070(5) 0.134(7) 0.034(3) 0.040(4) 0.026(3) 0.075(5)
F5 0.125(7) 0.079(5) 0.075(5) -0.009(4) -0.039(5) 0.069(5)
F6 0.054(4) 0.114(7) 0.069(6) 0.034(6) 0.002(4) 0.054(5)
C27' 0.069(2) 0.099(3) 0.044(2) 0.018(2) 0.0048(18) 0.061(2)
F4' 0.134(7) 0.154(7) 0.044(3) 0.026(4) 0.010(4) 0.114(5)
F5' 0.072(4) 0.123(5) 0.084(4) 0.063(4) 0.004(3) 0.047(3)
F6' 0.077(4) 0.126(6) 0.049(3) 0.025(4) 0.015(3) 0.082(4)
N1 0.0495(18) 0.068(2) 0.0323(14) 0.0065(14) -0.0016(13) 0.0389(17)
N2 0.0525(18) 0.0583(19) 0.0347(15) 0.0044(14) -0.0053(13) 0.0347(16)
N3 0.0503(18) 0.067(2) 0.0346(15) 0.0117(14) 0.0044(13) 0.0372(17)
N4 0.0486(17) 0.064(2) 0.0370(15) 0.0022(14) 0.0009(13) 0.0370(16)
N5 0.0432(16) 0.0602(19) 0.0330(14) 0.0084(13) 0.0053(12) 0.0332(15)
P1 0.0577(6) 0.0770(8) 0.0466(6) -0.0017(5) 0.0025(5) 0.0385(6)
F7 0.0662(18) 0.091(2) 0.099(2) -0.030(2) 0.0022(17) 0.0384(17)
F8 0.079(2) 0.102(2) 0.0709(19) 0.0239(17) 0.0199(16) 0.0545(19)
F9 0.120(3) 0.087(2) 0.076(2) 0.0057(17) 0.027(2) 0.067(2)
F10 0.084(2) 0.093(2) 0.0685(18) 0.0141(17) 0.0217(16) 0.0426(19)
F11 0.075(2) 0.148(4) 0.0593(17) 0.010(2) -0.0015(15) 0.060(2)
F12 0.090(2) 0.080(2) 0.076(2) -0.0027(16) -0.0291(17) 0.0399(18)
P2 0.096(3) 0.090(3) 0.057(3) -0.006(2) -0.007(2) 0.056(3)
F13 0.102(7) 0.146(7) 0.074(7) -0.014(6) -0.030(6) 0.044(6)
F14 0.119(6) 0.115(6) 0.054(4) -0.005(4) 0.000(4) 0.081(5)
F15 0.073(4) 0.111(6) 0.066(4) -0.011(5) 0.005(3) 0.030(5)
F16 0.062(6) 0.097(6) 0.056(6) 0.004(5) 0.007(5) 0.025(5)
F17 0.107(6) 0.097(6) 0.080(5) 0.008(4) -0.012(4) 0.057(5)
F18 0.131(8) 0.105(6) 0.076(6) 0.022(4) 0.031(5) 0.083(5)
P2' 0.0577(17) 0.109(4) 0.044(2) -0.010(2) -0.0067(13) 0.040(2)
F13' 0.063(4) 0.141(6) 0.049(4) -0.013(4) -0.012(3) 0.040(4)
F14' 0.086(4) 0.155(7) 0.065(4) -0.036(5) -0.005(3) 0.050(5)
F15' 0.056(3) 0.108(5) 0.051(3) -0.006(3) -0.005(2) 0.040(4)
F16' 0.053(4) 0.083(5) 0.052(5) 0.000(4) 0.003(4) 0.030(3)
F17' 0.099(6) 0.086(5) 0.086(5) -0.009(4) -0.011(4) 0.036(4)
F18' 0.079(4) 0.125(6) 0.069(4) 0.041(5) 0.012(3) 0.049(4)

loop_
_atom_type_symbol
_atom_type_description
_atom_type_scat_dispersion_real
_atom_type_scat_dispersion_imag
_atom_type_scat_source
C C 0.0181 0.0091 'International Tables Vol C Tables 4.2.6.8 and 6.1.1.4'
H H 0.0000 0.0000 'International Tables Vol C Tables 4.2.6.8 and 6.1.1.4'
N N 0.0311 0.0180 'International Tables Vol C Tables 4.2.6.8 and 6.1.1.4'
O O 0.0492 0.0322 'International Tables Vol C Tables 4.2.6.8 and 6.1.1.4'
F F 0.0727 0.0534 'International Tables Vol C Tables 4.2.6.8 and 6.1.1.4'
P P 0.2955 0.4335 'International Tables Vol C Tables 4.2.6.8 and 6.1.1.4'
S S 0.3331 0.5567 'International Tables Vol C Tables 4.2.6.8 and 6.1.1.4'
Ru Ru 0.0552 3.2960 'International Tables Vol C Tables 4.2.6.8 and 6.1.1.4'

loop_
_geom_angle_atom_site_label_1
_geom_angle_atom_site_label_2
_geom_angle_atom_site_label_3
_geom_angle
N2 Ru1 N5 94.34(13)
N2 Ru1 N3 79.24(14)
N5 Ru1 N3 90.90(12)
N2 Ru1 N1 79.27(14)
N5 Ru1 N1 90.55(11)
N3 Ru1 N1 158.51(15)
N2 Ru1 N4 172.46(12)
N5 Ru1 N4 78.16(13)
N3 Ru1 N4 100.03(14)
N1 Ru1 N4 101.25(13)
N2 Ru1 S1' 92.0(6)
N5 Ru1 S1' 173.5(5)
N3 Ru1 S1' 88.6(8)
N1 Ru1 S1' 92.3(7)
N4 Ru1 S1' 95.5(6)
N2 Ru1 S1C 84.9(4)
N5 Ru1 S1C 177.9(4)
N3 Ru1 S1C 90.8(5)
N1 Ru1 S1C 87.4(4)
N4 Ru1 S1C 102.7(4)
N2 Ru1 S1 96.23(17)
N5 Ru1 S1 168.24(15)
N3 Ru1 S1 86.0(2)
N1 Ru1 S1 96.47(18)
N4 Ru1 S1 91.19(17)
S1 C28 H28A 109.5
S1 C28 H28B 109.5
H28A C28 H28B 109.5
S1 C28 H28C 109.5
H28A C28 H28C 109.5
H28B C28 H28C 109.5
C29 S1 C28 101.5(4)
C29 S1 Ru1 114.6(4)
C28 S1 Ru1 112.7(4)
C30 C29 S1 113.6(7)
C30 C29 H29A 108.8
S1 C29 H29A 108.8
C30 C29 H29B 108.8
S1 C29 H29B 108.8
H29A C29 H29B 107.7
O1 C30 C29 109.5(8)
O1 C30 H30A 109.8
C29 C30 H30A 109.8
O1 C30 H30B 109.8
C29 C30 H30B 109.8
H30A C30 H30B 108.2
S1' C28' H28D 109.5
S1' C28' H28E 109.5
H28D C28' H28E 109.5
S1' C28' H28F 109.5
H28D C28' H28F 109.5
H28E C28' H28F 109.5
C28' S1' C29' 94.4(15)
C28' S1' Ru1 108.6(14)
C29' S1' Ru1 87.3(10)
C30' C29' S1' 103.5(16)
C30' C29' H29C 111.1
S1' C29' H29C 111.1
C30' C29' H29D 111.1
S1' C29' H29D 111.1
H29C C29' H29D 109.0
O1' C30' C29' 106.4(19)
O1' C30' H30C 110.5
C29' C30' H30C 110.5
O1' C30' H30D 110.5
C29' C30' H30D 110.5
H30C C30' H30D 108.6
S1C C28C H28G 109.5
S1C C28C H28H 109.5
H28G C28C H28H 109.5
S1C C28C H28I 109.5
H28G C28C H28I 109.5
H28H C28C H28I 109.5
C29C S1C C28C 93.4(16)
C29C S1C Ru1 130.7(14)
C28C S1C Ru1 101.4(18)
C30C C29C S1C 109(2)
C30C C29C H29E 109.8
S1C C29C H29E 109.8
C30C C29C H29F 109.8
S1C C29C H29F 109.8
H29E C29C H29F 108.3
O1C C30C C29C 118(3)
O1C C30C H30E 107.7
C29C C30C H30E 107.7
O1C C30C H30F 107.7
C29C C30C H30F 107.7
H30E C30C H30F 107.1
N1 C1 C2 122.3(5)
N1 C1 H1 118.8
C2 C1 H1 118.8
C1 C2 C3 118.6(5)
C1 C2 H2 120.7
C3 C2 H2 120.7
C4 C3 C2 119.0(4)
C4 C3 H3 120.5
C2 C3 H3 120.5
C3 C4 C5 119.9(5)
C3 C4 H4 120.0
C5 C4 H4 120.0
N1 C5 C4 121.6(5)
N1 C5 C6 115.4(4)
C4 C5 C6 123.0(4)
N2 C6 C7 119.1(5)
N2 C6 C5 112.9(4)
C7 C6 C5 128.0(4)
C8 C7 C6 119.9(5)
C8 C7 H7 120.1
C6 C7 H7 120.1
C7 C8 C9 120.1(5)
C7 C8 H8 119.9
C9 C8 H8 119.9
C8 C9 C10 119.2(5)
C8 C9 H9 120.4
C10 C9 H9 120.4
N2 C10 C9 120.3(5)
N2 C10 C11 112.4(4)
C9 C10 C11 127.3(5)
N3 C11 C12 121.2(5)
N3 C11 C10 115.4(4)
C12 C11 C10 123.4(5)
C13 C12 C11 119.7(5)
C13 C12 H12 120.2
C11 C12 H12 120.2
C12 C13 C14 119.1(5)
C12 C13 H13 120.5
C14 C13 H13 120.5
C13 C14 C15 119.1(5)
C13 C14 H14 120.5
C15 C14 H14 120.5
N3 C15 C14 122.4(5)
N3 C15 H15 118.8
C14 C15 H15 118.8
N4 C16 C17 123.7(4)
N4 C16 H16 118.2
C17 C16 H16 118.2
C16 C17 C18 118.9(4)
C16 C17 H17 120.6
C18 C17 H17 120.6
C17 C18 C19 119.0(5)
C17 C18 C26' 119.9(5)
C19 C18 C26' 120.9(5)
C17 C18 C26 121.2(5)
C19 C18 C26 119.8(5)
C20 C19 C18 119.3(4)
C20 C19 H19 120.4
C18 C19 H19 120.4
N4 C20 C19 122.4(4)
N4 C20 C21 114.3(4)
C19 C20 C21 123.2(4)
N5 C21 C22 121.3(4)
N5 C21 C20 115.4(3)
C22 C21 C20 123.3(4)
C23 C22 C21 118.8(4)
C23 C22 H22 120.6
C21 C22 H22 120.6
C22 C23 C24 119.8(4)
C22 C23 C27' 121.1(4)
C24 C23 C27' 119.1(4)
C22 C23 C27 121.1(4)
C24 C23 C27 119.1(4)
C25 C24 C23 118.1(4)
C25 C24 H24 120.9
C23 C24 H24 120.9
N5 C25 C24 123.2(4)
N5 C25 H25 118.4
C24 C25 H25 118.4
F2 C26 F1 107.4(8)
F2 C26 F3 105.7(8)
F1 C26 F3 106.7(8)
F2 C26 C18 110.3(10)
F1 C26 C18 110.7(9)
F3 C26 C18 115.6(9)
F1' C26' F2' 105.1(8)
F1' C26' F3' 105.1(8)
F2' C26' F3' 105.5(8)
F1' C26' C18 117.0(8)
F2' C26' C18 114.5(9)
F3' C26' C18 108.7(9)
F4 C27 F6 110.2(9)
F4 C27 F5 111.8(8)
F6 C27 F5 98.8(7)
F4 C27 C23 115.4(7)
F6 C27 C23 108.8(7)
F5 C27 C23 110.6(5)
F6' C27' F4' 107.1(7)
F6' C27' F5' 107.5(6)
F4' C27' F5' 103.6(6)
F6' C27' C23 114.9(6)
F4' C27' C23 110.7(6)
F5' C27' C23 112.3(5)
C1 N1 C5 118.4(4)
C1 N1 Ru1 128.4(3)
C5 N1 Ru1 113.2(3)
C6 N2 C10 121.4(4)
C6 N2 Ru1 119.1(3)
C10 N2 Ru1 119.4(3)
C15 N3 C11 118.6(4)
C15 N3 Ru1 127.9(3)
C11 N3 Ru1 113.6(3)
C16 N4 C20 116.7(4)
C16 N4 Ru1 127.5(3)
C20 N4 Ru1 115.7(3)
C25 N5 C21 118.7(3)
C25 N5 Ru1 124.9(3)
C21 N5 Ru1 116.3(3)
F9 P1 F12 91.1(2)
F9 P1 F10 89.9(2)
F12 P1 F10 93.3(2)
F9 P1 F7 179.4(2)
F12 P1 F7 89.4(2)
F10 P1 F7 89.6(2)
F9 P1 F11 90.3(2)
F12 P1 F11 176.8(2)
F10 P1 F11 89.7(2)
F7 P1 F11 89.3(2)
F9 P1 F8 89.6(2)
F12 P1 F8 88.04(19)
F10 P1 F8 178.6(2)
F7 P1 F8 90.9(2)
F11 P1 F8 89.03(19)
F13 P2 F15 177.4(8)
F13 P2 F14 89.7(7)
F15 P2 F14 89.0(6)
F13 P2 F17 92.1(8)
F15 P2 F17 90.1(6)
F14 P2 F17 90.5(6)
F13 P2 F16 90.2(8)
F15 P2 F16 91.1(8)
F14 P2 F16 179.1(9)
F17 P2 F16 90.5(8)
F13 P2 F18 88.1(8)
F15 P2 F18 89.7(7)
F14 P2 F18 89.1(6)
F17 P2 F18 179.5(8)
F16 P2 F18 90.0(9)
F14' P2' F13' 91.3(5)
F14' P2' F15' 91.0(4)
F13' P2' F15' 177.2(5)
F14' P2' F18' 91.0(6)
F13' P2' F18' 91.1(6)
F15' P2' F18' 90.5(5)
F14' P2' F17' 91.3(6)
F13' P2' F17' 88.2(6)
F15' P2' F17' 90.1(5)
F18' P2' F17' 177.6(6)
F14' P2' F16' 179.1(7)
F13' P2' F16' 89.6(7)
F15' P2' F16' 88.1(6)
F18' P2' F16' 89.0(7)
F17' P2' F16' 88.7(7)

loop_
_geom_bond_atom_site_label_1
_geom_bond_atom_site_label_2
_geom_bond_distance
Ru1 N2 1.963(4)
Ru1 N5 2.061(3)
Ru1 N3 2.074(3)
Ru1 N1 2.078(3)
Ru1 N4 2.092(4)
Ru1 S1' 2.372(8)
Ru1 S1C 2.372(8)
Ru1 S1 2.374(2)
C28 S1 1.831(11)
C28 H28A 0.9800
C28 H28B 0.9800
C28 H28C 0.9800
S1 C29 1.792(9)
C29 C30 1.509(12)
C29 H29A 0.9900
C29 H29B 0.9900
C30 O1 1.443(10)
C30 H30A 0.9900
C30 H30B 0.9900
C28' S1' 1.83(2)
C28' H28D 0.9800
C28' H28E 0.9800
C28' H28F 0.9800
S1' C29' 1.837(19)
C29' C30' 1.47(2)
C29' H29C 0.9900
C29' H29D 0.9900
C30' O1' 1.456(17)
C30' H30C 0.9900
C30' H30D 0.9900
C28C S1C 1.84(2)
C28C H28G 0.9800
C28C H28H 0.9800
C28C H28I 0.9800
S1C C29C 1.83(2)
C29C C30C 1.45(2)
C29C H29E 0.9900
C29C H29F 0.9900
C30C O1C 1.430(17)
C30C H30E 0.9900
C30C H30F 0.9900
C1 N1 1.342(6)
C1 C2 1.392(6)
C1 H1 0.9500
C2 C3 1.405(8)
C2 H2 0.9500
C3 C4 1.363(8)
C3 H3 0.9500
C4 C5 1.387(6)
C4 H4 0.9500
C5 N1 1.367(6)
C5 C6 1.467(7)
C6 N2 1.354(5)
C6 C7 1.401(7)
C7 C8 1.373(8)
C7 H7 0.9500
C8 C9 1.381(8)
C8 H8 0.9500
C9 C10 1.385(7)
C9 H9 0.9500
C10 N2 1.359(6)
C10 C11 1.472(7)
C11 N3 1.364(6)
C11 C12 1.390(6)
C12 C13 1.376(8)
C12 H12 0.9500
C13 C14 1.376(9)
C13 H13 0.9500
C14 C15 1.394(7)
C14 H14 0.9500
C15 N3 1.334(6)
C15 H15 0.9500
C16 N4 1.346(5)
C16 C17 1.366(7)
C16 H16 0.9500
C17 C18 1.373(7)
C17 H17 0.9500
C18 C19 1.381(7)
C18 C26' 1.496(12)
C18 C26 1.497(13)
C19 C20 1.371(6)
C19 H19 0.9500
C20 N4 1.361(5)
C20 C21 1.474(6)
C21 N5 1.358(5)
C21 C22 1.391(5)
C22 C23 1.383(6)
C22 H22 0.9500
C23 C24 1.383(7)
C23 C27' 1.498(5)
C23 C27 1.498(5)
C24 C25 1.378(5)
C24 H24 0.9500
C25 N5 1.334(5)
C25 H25 0.9500
C26 F2 1.307(8)
C26 F1 1.310(8)
C26 F3 1.313(8)
C26' F1' 1.313(8)
C26' F2' 1.315(8)
C26' F3' 1.316(8)
C27 F4 1.246(10)
C27 F6 1.333(10)
C27 F5 1.366(9)
C27' F6' 1.286(8)
C27' F4' 1.342(9)
C27' F5' 1.356(8)
P1 F9 1.580(3)
P1 F12 1.583(3)
P1 F10 1.586(3)
P1 F7 1.587(3)
P1 F11 1.606(3)
P1 F8 1.611(3)
P2 F13 1.580(10)
P2 F15 1.584(9)
P2 F14 1.593(9)
P2 F17 1.596(9)
P2 F16 1.598(10)
P2 F18 1.607(9)
P2' F14' 1.587(8)
P2' F13' 1.593(8)
P2' F15' 1.594(6)
P2' F18' 1.599(9)
P2' F17' 1.604(9)
P2' F16' 1.608(8)

loop_
_geom_torsion_atom_site_label_1
_geom_torsion_atom_site_label_2
_geom_torsion_atom_site_label_3
_geom_torsion_atom_site_label_4
_geom_torsion
C28 S1 C29 C30 -24.3(8)
Ru1 S1 C29 C30 97.4(7)
S1 C29 C30 O1 -64.2(9)
C28' S1' C29' C30' -89(2)
Ru1 S1' C29' C30' 162(2)
S1' C29' C30' O1' -63(3)
C28C S1C C29C C30C -113(4)
Ru1 S1C C29C C30C -5(4)
S1C C29C C30C O1C -80(4)
N1 C1 C2 C3 -0.8(6)
C1 C2 C3 C4 1.9(6)
C2 C3 C4 C5 -0.7(6)
C3 C4 C5 N1 -1.6(6)
C3 C4 C5 C6 178.2(4)
N1 C5 C6 N2 -0.6(5)
C4 C5 C6 N2 179.6(4)
N1 C5 C6 C7 179.2(4)
C4 C5 C6 C7 -0.6(7)
N2 C6 C7 C8 0.1(7)
C5 C6 C7 C8 -179.7(4)
C6 C7 C8 C9 -1.2(8)
C7 C8 C9 C10 0.8(8)
C8 C9 C10 N2 0.7(7)
C8 C9 C10 C11 -177.6(4)
N2 C10 C11 N3 -2.5(5)
C9 C10 C11 N3 176.0(4)
N2 C10 C11 C12 177.2(4)
C9 C10 C11 C12 -4.4(7)
N3 C11 C12 C13 -0.5(7)
C10 C11 C12 C13 179.9(4)
C11 C12 C13 C14 -1.6(7)
C12 C13 C14 C15 2.3(7)
C13 C14 C15 N3 -0.8(7)
N4 C16 C17 C18 -0.2(8)
C16 C17 C18 C19 -0.7(8)
C16 C17 C18 C26' 175.0(6)
C16 C17 C18 C26 -179.3(6)
C17 C18 C19 C20 0.5(7)
C26' C18 C19 C20 -175.2(6)
C26 C18 C19 C20 179.2(6)
C18 C19 C20 N4 0.5(7)
C18 C19 C20 C21 -178.1(4)
N4 C20 C21 N5 3.5(5)
C19 C20 C21 N5 -177.9(4)
N4 C20 C21 C22 -174.5(3)
C19 C20 C21 C22 4.1(6)
N5 C21 C22 C23 0.0(5)
C20 C21 C22 C23 177.9(3)
C21 C22 C23 C24 1.7(6)
C21 C22 C23 C27' -176.6(4)
C21 C22 C23 C27 -176.6(4)
C22 C23 C24 C25 -1.2(6)
C27' C23 C24 C25 177.0(4)
C27 C23 C24 C25 177.0(4)
C23 C24 C25 N5 -0.9(6)
C17 C18 C26 F2 -86.5(10)
C19 C18 C26 F2 94.8(11)
C17 C18 C26 F1 32.2(11)
C19 C18 C26 F1 -146.5(10)
C17 C18 C26 F3 153.7(9)
C19 C18 C26 F3 -25.0(12)
C17 C18 C26' F1' -5.7(12)
C19 C18 C26' F1' 170.0(8)
C17 C18 C26' F2' -129.2(10)
C19 C18 C26' F2' 46.4(11)
C17 C18 C26' F3' 113.1(10)
C19 C18 C26' F3' -71.3(10)
C22 C23 C27 F4 -109.6(9)
C24 C23 C27 F4 72.2(10)
C22 C23 C27 F6 126.0(9)
C24 C23 C27 F6 -52.3(9)
C22 C23 C27 F5 18.5(10)
C24 C23 C27 F5 -159.7(9)
C22 C23 C27' F6' 98.0(8)
C24 C23 C27' F6' -80.3(8)
C22 C23 C27' F4' -140.6(8)
C24 C23 C27' F4' 41.2(9)
C22 C23 C27' F5' -25.3(8)
C24 C23 C27' F5' 156.4(7)
C2 C1 N1 C5 -1.5(5)
C2 C1 N1 Ru1 177.3(3)
C4 C5 N1 C1 2.7(5)
C6 C5 N1 C1 -177.1(3)
C4 C5 N1 Ru1 -176.3(3)
C6 C5 N1 Ru1 3.9(4)
C7 C6 N2 C10 1.4(6)
C5 C6 N2 C10 -178.7(3)
C7 C6 N2 Ru1 176.8(3)
C5 C6 N2 Ru1 -3.3(4)
C9 C10 N2 C6 -1.9(6)
C11 C10 N2 C6 176.7(3)
C9 C10 N2 Ru1 -177.2(3)
C11 C10 N2 Ru1 1.4(4)
C14 C15 N3 C11 -1.3(6)
C14 C15 N3 Ru1 177.8(3)
C12 C11 N3 C15 2.0(6)
C10 C11 N3 C15 -178.4(3)
C12 C11 N3 Ru1 -177.2(3)
C10 C11 N3 Ru1 2.4(4)
C17 C16 N4 C20 1.1(6)
C17 C16 N4 Ru1 -178.2(4)
C19 C20 N4 C16 -1.3(6)
C21 C20 N4 C16 177.4(3)
C19 C20 N4 Ru1 178.1(3)
C21 C20 N4 Ru1 -3.2(4)
C24 C25 N5 C21 2.5(6)
C24 C25 N5 Ru1 -175.3(3)
C22 C21 N5 C25 -2.0(5)
C20 C21 N5 C25 179.9(3)
C22 C21 N5 Ru1 176.0(3)
C20 C21 N5 Ru1 -2.0(4)
